data_2108682
loop_
_publ_author_name
'Zhang, Xiaoyu'
'Yang, Qinglin'
'Yun, Meng'
'Si, Changdai'
'An, Ning'
'Jia, Meimei'
'Liu, Jiacheng'
'Dong, Xiuyan'

_publ_section_title
;
 Seven new metal--organic frameworks assembled from semi-rigid
 polycarboxylate and auxiliary N-donor ligands: syntheses, structures and
 properties
;
_journal_coeditor_code RM5037SUP1
_journal_issue 6
_journal_name_full 'Acta Crystallographica Section B'
_journal_page_first
;
;
_journal_paper_doi 10.1107/S2052520620012834
_journal_volume 76
_journal_year 2020
_chemical_formula_iupac '[Zn2 (C16 H6 O9) (H2 O1)3]'
_chemical_formula_moiety 'C16 H12 O12 Zn2'
_chemical_formula_sum 'C16 H12 O12 Zn2'
_chemical_formula_weight 527.00
_chemical_name_systematic
; 
Poly[triaqua[\m~6~-3-(3,5-dicarboxylatophenoxy)phthalato]dizinc(II)]
;
_space_group_IT_number 15
_space_group_name_Hall '-C 2yc'
_space_group_name_H-M_alt 'C 1 2/c 1'
_symmetry_cell_setting monoclinic
_symmetry_space_group_name_H-M 'C 1 2/c 1'
_atom_sites_solution_hydrogens geom
_atom_sites_solution_primary direct
_atom_sites_solution_secondary difmap
_audit_creation_method SHELXL-97
_cell_angle_alpha 90.00
_cell_angle_beta 110.5080(10)
_cell_angle_gamma 90.00
_cell_formula_units_Z 8
_cell_length_a 16.1681(13)
_cell_length_b 16.2610(13)
_cell_length_c 13.7893(11)
_cell_measurement_reflns_used 4946
_cell_measurement_temperature 296(2)
_cell_measurement_theta_max 28.32
_cell_measurement_theta_min 2.51
_cell_volume 3395.6(5)
_computing_cell_refinement 'SAINT (Bruker, 2015)'
_computing_data_collection 'APEX2 (Bruker, 2015)'
_computing_data_reduction 'SAINT (Bruker, 2015)'
_computing_molecular_graphics 'SHELXTL (Sheldrick, 2008)'
_computing_publication_material 'SHELXTL (Sheldrick, 2008)'
_computing_structure_refinement 'SHELXL97 (Sheldrick, 2008)'
_computing_structure_solution 'SHELXS97 (Sheldrick, 2008)'
_diffrn_ambient_temperature 296(2)
_diffrn_measured_fraction_theta_full 1.000
_diffrn_measured_fraction_theta_max 1.000
_diffrn_measurement_device_type 'Bruker APEXII CCD'
_diffrn_measurement_method '\f and \w scans'
_diffrn_radiation_monochromator graphite
_diffrn_radiation_source 'fine-focus sealed tube'
_diffrn_radiation_type MoK\a
_diffrn_radiation_wavelength 0.71073
_diffrn_reflns_av_R_equivalents 0.0210
_diffrn_reflns_av_sigmaI/netI 0.0219
_diffrn_reflns_limit_h_max 19
_diffrn_reflns_limit_h_min -19
_diffrn_reflns_limit_k_max 13
_diffrn_reflns_limit_k_min -19
_diffrn_reflns_limit_l_max 16
_diffrn_reflns_limit_l_min -16
_diffrn_reflns_number 9404
_diffrn_reflns_theta_full 25.01
_diffrn_reflns_theta_max 25.01
_diffrn_reflns_theta_min 1.84
_exptl_absorpt_coefficient_mu 2.898
_exptl_absorpt_correction_T_max 0.7044
_exptl_absorpt_correction_T_min 0.6235
_exptl_absorpt_correction_type multi-scan
_exptl_absorpt_process_details '(SADABS; Sheldrick, 1997)'
_exptl_crystal_colour colorless
_exptl_crystal_density_diffrn 2.062
_exptl_crystal_density_method 'not measured'
_exptl_crystal_description block
_exptl_crystal_F_000 2112
_exptl_crystal_size_max 0.18
_exptl_crystal_size_mid 0.16
_exptl_crystal_size_min 0.13
_refine_diff_density_max 0.299
_refine_diff_density_min -0.346
_refine_diff_density_rms 0.065
_refine_ls_extinction_method none
_refine_ls_goodness_of_fit_ref 1.067
_refine_ls_hydrogen_treatment constr
_refine_ls_matrix_type full
_refine_ls_number_parameters 272
_refine_ls_number_reflns 3008
_refine_ls_number_restraints 0
_refine_ls_restrained_S_all 1.067
_refine_ls_R_factor_all 0.0238
_refine_ls_R_factor_gt 0.0207
_refine_ls_shift/su_max 0.001
_refine_ls_shift/su_mean 0.000
_refine_ls_structure_factor_coef Fsqd
_refine_ls_weighting_details 'calc w=1/[\s^2^(Fo^2^)+(0.0296P)^2^+2.6506P] where P=(Fo^2^+2Fc^2^)/3'
_refine_ls_weighting_scheme calc
_refine_ls_wR_factor_gt 0.0540
_refine_ls_wR_factor_ref 0.0554
_reflns_number_gt 2723
_reflns_number_total 3008
_reflns_threshold_expression >2sigma(I)
_cod_data_source_file rm5037sup1.cif
_cod_data_source_block 1
_cod_original_sg_symbol_H-M 'C2/c  '
_cod_database_code 2108682
_publcif_datablock.id {9eff3099-93f0-4ecd-90a4-0fb48c0ac3a6}

loop_
_symmetry_equiv_pos_as_xyz
'x, y, z'
'-x, y, -z+1/2'
'x+1/2, y+1/2, z'
'-x+1/2, y+1/2, -z+1/2'
'-x, -y, -z'
'x, -y, z-1/2'
'-x+1/2, -y+1/2, -z'
'x+1/2, -y+1/2, z-1/2'

loop_
_atom_site_label
_atom_site_type_symbol
_atom_site_fract_x
_atom_site_fract_y
_atom_site_fract_z
_atom_site_U_iso_or_equiv
_atom_site_adp_type
_atom_site_occupancy
_atom_site_symmetry_multiplicity
_atom_site_calc_flag
_atom_site_refinement_flags
_atom_site_disorder_assembly
_atom_site_disorder_group
O10 O 0.58441(10) 0.29657(11) 1.22096(12) 0.0320(4) Uani 1 1 d . . .
H10C H 0.5774 0.3267 1.1621 0.038 Uiso 1 1 d R . .
H10B H 0.6030 0.3303 1.2678 0.048 Uiso 1 1 d R . .
O1 O 0.26046(10) 0.14504(11) 1.01380(12) 0.0281(4) Uani 1 1 d . . .
Zn1 Zn 0.340549(15) 0.327207(15) 0.946954(18) 0.01911(8) Uani 1 1 d . . .
Zn2 Zn 0.5000 0.39842(2) 0.7500 0.01795(10) Uani 1 2 d S . .
Zn3 Zn 0.5000 0.22358(2) 1.2500 0.02123(10) Uani 1 2 d S . .
O8 O 0.39547(10) 0.40647(9) 0.60493(12) 0.0252(4) Uani 1 1 d . . .
O2 O 0.17212(10) 0.09084(9) 0.86662(12) 0.0265(4) Uani 1 1 d . . .
O4 O 0.41758(10) 0.25077(9) 1.04738(12) 0.0239(3) Uani 1 1 d . . .
O3 O 0.45759(10) 0.13993(9) 1.14143(11) 0.0251(4) Uani 1 1 d . . .
O7 O 0.29851(10) 0.28180(10) 0.80900(12) 0.0265(4) Uani 1 1 d . . .
O12 O 0.43473(10) 0.49406(10) 0.79590(12) 0.0286(4) Uani 1 1 d . . .
H12C H 0.3916 0.5225 0.7424 0.034 Uiso 1 1 d R . .
H12B H 0.4173 0.4776 0.8416 0.043 Uiso 1 1 d R . .
O6 O 0.42932(9) 0.31166(9) 0.80087(11) 0.0208(3) Uani 1 1 d . . .
O5 O 0.56518(9) 0.12674(10) 1.00049(11) 0.0217(3) Uani 1 1 d . . .
C7 C 0.62661(13) 0.14745(13) 0.95416(16) 0.0172(4) Uani 1 1 d . . .
O11 O 0.41916(9) 0.42618(9) 0.97909(12) 0.0215(3) Uani 1 1 d . . .
H11B H 0.4168 0.4501 1.0345 0.026 Uiso 1 1 d R . .
H11A H 0.4709 0.4115 0.9983 0.032 Uiso 1 1 d R . .
C1 C 0.32748(14) 0.08868(12) 0.90232(16) 0.0164(4) Uani 1 1 d . . .
C14 C 0.42687(13) 0.17406(13) 1.05497(16) 0.0168(4) Uani 1 1 d . . .
C2 C 0.31970(14) 0.03552(13) 0.82073(17) 0.0216(5) Uani 1 1 d . . .
H2 H 0.2643 0.0162 0.7798 0.026 Uiso 1 1 calc R . .
C10 C 0.75347(13) 0.19540(13) 0.87426(16) 0.0179(4) Uani 1 1 d . . .
H10A H 0.7958 0.2103 0.8461 0.021 Uiso 1 1 calc R . .
C6 C 0.41058(13) 0.11988(12) 0.96204(15) 0.0155(4) Uani 1 1 d . . .
C11 C 0.66681(13) 0.22199(12) 0.82763(16) 0.0160(4) Uani 1 1 d . . .
C9 C 0.77723(13) 0.14671(13) 0.96251(16) 0.0165(4) Uani 1 1 d . . .
C5 C 0.48343(13) 0.09695(12) 0.93711(16) 0.0168(4) Uani 1 1 d . . .
C12 C 0.60267(13) 0.19792(13) 0.86789(16) 0.0173(4) Uani 1 1 d . . .
H12A H 0.5446 0.2155 0.8372 0.021 Uiso 1 1 calc R . .
C15 C 0.35615(13) 0.27609(12) 0.76570(16) 0.0167(4) Uani 1 1 d . . .
O9 O 0.42392(10) 0.36921(10) 0.46452(12) 0.0269(4) Uani 1 1 d . . .
C16 C 0.37288(13) 0.37798(13) 0.51531(16) 0.0173(4) Uani 1 1 d . . .
C13 C 0.24719(13) 0.10929(12) 0.92786(16) 0.0178(4) Uani 1 1 d . . .
C8 C 0.71339(13) 0.12228(13) 1.00297(16) 0.0183(4) Uani 1 1 d . . .
H8 H 0.7287 0.0895 1.0619 0.022 Uiso 1 1 calc R . .
C4 C 0.47572(15) 0.04183(13) 0.85856(17) 0.0221(5) Uani 1 1 d . . .
H4 H 0.5256 0.0253 0.8449 0.027 Uiso 1 1 calc R . .
C3 C 0.39358(15) 0.01123(14) 0.80008(18) 0.0244(5) Uani 1 1 d . . .
H3 H 0.3881 -0.0258 0.7468 0.029 Uiso 1 1 calc R . .

loop_
_atom_site_aniso_label
_atom_site_aniso_U_11
_atom_site_aniso_U_22
_atom_site_aniso_U_33
_atom_site_aniso_U_23
_atom_site_aniso_U_13
_atom_site_aniso_U_12
O10 0.0293(9) 0.0452(10) 0.0212(9) 0.0009(8) 0.0085(7) -0.0114(8)
O1 0.0157(8) 0.0452(10) 0.0246(9) -0.0166(8) 0.0085(7) -0.0039(7)
Zn1 0.01589(14) 0.02411(15) 0.01788(14) -0.00386(10) 0.00660(11) 0.00064(10)
Zn2 0.01587(18) 0.02016(19) 0.01698(19) 0.000 0.00470(14) 0.000
Zn3 0.0241(2) 0.0217(2) 0.01691(19) 0.000 0.00597(15) 0.000
O8 0.0166(8) 0.0355(9) 0.0197(9) -0.0105(7) 0.0019(7) -0.0007(6)
O2 0.0141(8) 0.0378(9) 0.0257(9) -0.0094(7) 0.0046(7) -0.0025(7)
O4 0.0282(9) 0.0175(8) 0.0216(8) -0.0022(6) 0.0032(7) 0.0001(6)
O3 0.0342(9) 0.0242(8) 0.0145(8) -0.0006(6) 0.0056(7) 0.0015(7)
O7 0.0201(8) 0.0404(10) 0.0215(8) -0.0121(7) 0.0105(7) -0.0039(7)
O12 0.0359(9) 0.0299(9) 0.0208(8) 0.0062(7) 0.0112(7) 0.0127(7)
O6 0.0164(8) 0.0261(8) 0.0185(8) -0.0052(6) 0.0045(6) -0.0049(6)
O5 0.0134(7) 0.0380(9) 0.0151(8) 0.0032(7) 0.0068(6) -0.0028(6)
C7 0.0138(10) 0.0226(11) 0.0168(11) -0.0003(9) 0.0075(9) -0.0020(8)
O11 0.0176(8) 0.0226(8) 0.0237(8) -0.0025(6) 0.0067(6) 0.0005(6)
C1 0.0169(11) 0.0179(11) 0.0160(11) -0.0019(8) 0.0077(9) 0.0000(8)
C14 0.0108(10) 0.0231(12) 0.0166(11) -0.0007(9) 0.0050(8) -0.0006(8)
C2 0.0202(11) 0.0251(12) 0.0203(11) -0.0043(9) 0.0083(9) -0.0058(9)
C10 0.0145(10) 0.0230(11) 0.0179(11) 0.0002(9) 0.0079(9) 0.0000(8)
C6 0.0184(11) 0.0156(10) 0.0137(10) 0.0015(8) 0.0071(9) 0.0010(8)
C11 0.0153(10) 0.0194(11) 0.0131(10) -0.0002(8) 0.0049(8) 0.0005(8)
C9 0.0134(10) 0.0192(11) 0.0151(11) -0.0006(8) 0.0028(9) 0.0010(8)
C5 0.0139(10) 0.0214(11) 0.0160(11) 0.0058(8) 0.0062(9) -0.0012(8)
C12 0.0122(10) 0.0224(11) 0.0163(11) 0.0008(9) 0.0036(8) 0.0018(8)
C15 0.0140(10) 0.0191(11) 0.0157(11) 0.0016(8) 0.0034(8) 0.0033(8)
O9 0.0146(8) 0.0425(10) 0.0243(9) -0.0099(7) 0.0076(7) -0.0061(7)
C16 0.0133(10) 0.0187(11) 0.0178(11) -0.0004(9) 0.0029(9) 0.0011(8)
C13 0.0162(11) 0.0168(11) 0.0200(11) -0.0008(9) 0.0058(9) 0.0000(8)
C8 0.0182(11) 0.0217(11) 0.0144(11) 0.0044(9) 0.0050(9) 0.0018(8)
C4 0.0241(12) 0.0245(12) 0.0245(12) 0.0009(9) 0.0170(10) 0.0040(9)
C3 0.0324(13) 0.0229(12) 0.0235(12) -0.0069(9) 0.0168(11) -0.0035(10)

loop_
_atom_type_symbol
_atom_type_description
_atom_type_scat_dispersion_real
_atom_type_scat_dispersion_imag
_atom_type_scat_source
C C 0.0033 0.0016 'International Tables Vol C Tables 4.2.6.8 and 6.1.1.4'
H H 0.0000 0.0000 'International Tables Vol C Tables 4.2.6.8 and 6.1.1.4'
N N 0.0061 0.0033 'International Tables Vol C Tables 4.2.6.8 and 6.1.1.4'
O O 0.0106 0.0060 'International Tables Vol C Tables 4.2.6.8 and 6.1.1.4'
Zn Zn 0.2839 1.4301 'International Tables Vol C Tables 4.2.6.8 and 6.1.1.4'

loop_
_geom_angle_atom_site_label_1
_geom_angle_atom_site_label_2
_geom_angle_atom_site_label_3
_geom_angle
_geom_angle_site_symmetry_1
_geom_angle_site_symmetry_3
_geom_angle_publ_flag
Zn3 O10 H10C 128.7 . . ?
Zn3 O10 H10B 109.5 . . ?
H10C O10 H10B 103.7 . . ?
C13 O1 Zn1 118.84(13) . 7_557 ?
O7 Zn1 O1 108.86(6) . 7_557 ?
O7 Zn1 O4 111.90(7) . . ?
O1 Zn1 O4 109.86(7) 7_557 . ?
O7 Zn1 O11 120.21(6) . . ?
O1 Zn1 O11 106.36(6) 7_557 . ?
O4 Zn1 O11 99.04(6) . . ?
O6 Zn2 O6 94.87(8) 2_656 . ?
O6 Zn2 O12 90.41(6) 2_656 2_656 ?
O6 Zn2 O12 174.71(6) . 2_656 ?
O6 Zn2 O12 174.71(6) 2_656 . ?
O6 Zn2 O12 90.41(6) . . ?
O12 Zn2 O12 84.31(9) 2_656 . ?
O6 Zn2 O8 94.24(6) 2_656 . ?
O6 Zn2 O8 90.54(6) . . ?
O12 Zn2 O8 89.35(6) 2_656 . ?
O12 Zn2 O8 85.41(6) . . ?
O6 Zn2 O8 90.54(6) 2_656 2_656 ?
O6 Zn2 O8 94.24(6) . 2_656 ?
O12 Zn2 O8 85.41(6) 2_656 2_656 ?
O12 Zn2 O8 89.34(6) . 2_656 ?
O8 Zn2 O8 172.93(8) . 2_656 ?
O10 Zn3 O10 105.16(11) 2_657 . ?
O10 Zn3 O3 119.71(7) 2_657 . ?
O10 Zn3 O3 110.35(7) . . ?
O10 Zn3 O3 110.35(7) 2_657 2_657 ?
O10 Zn3 O3 119.71(7) . 2_657 ?
O3 Zn3 O3 92.11(9) . 2_657 ?
C16 O8 Zn2 140.37(14) . . ?
C14 O4 Zn1 136.03(14) . . ?
C14 O3 Zn3 109.65(13) . . ?
C15 O7 Zn1 115.29(13) . . ?
Zn2 O12 H12C 116.2 . . ?
Zn2 O12 H12B 109.5 . . ?
H12C O12 H12B 113.8 . . ?
C15 O6 Zn2 137.48(14) . . ?
C5 O5 C7 117.88(15) . . ?
C12 C7 C8 121.48(18) . . ?
C12 C7 O5 120.42(18) . . ?
C8 C7 O5 117.83(18) . . ?
Zn1 O11 H11B 109.6 . . ?
Zn1 O11 H11A 109.5 . . ?
H11B O11 H11A 101.5 . . ?
C2 C1 C6 119.80(19) . . ?
C2 C1 C13 119.33(19) . . ?
C6 C1 C13 120.82(18) . . ?
O3 C14 O4 121.09(19) . . ?
O3 C14 C6 116.51(18) . . ?
O4 C14 C6 122.13(18) . . ?
C3 C2 C1 120.4(2) . . ?
C3 C2 H2 119.8 . . ?
C1 C2 H2 119.8 . . ?
C9 C10 C11 120.48(19) . . ?
C9 C10 H10A 119.8 . . ?
C11 C10 H10A 119.8 . . ?
C5 C6 C1 118.61(19) . . ?
C5 C6 C14 117.31(18) . . ?
C1 C6 C14 124.02(18) . . ?
C10 C11 C12 119.92(19) . . ?
C10 C11 C15 119.17(18) . 2_656 ?
C12 C11 C15 120.91(18) . 2_656 ?
C10 C9 C8 119.85(18) . . ?
C10 C9 C16 119.66(18) . 8_556 ?
C8 C9 C16 120.48(18) . 8_556 ?
C4 C5 C6 121.23(19) . . ?
C4 C5 O5 121.66(18) . . ?
C6 C5 O5 116.89(18) . . ?
C7 C12 C11 119.08(19) . . ?
C7 C12 H12A 120.5 . . ?
C11 C12 H12A 120.5 . . ?
O6 C15 O7 122.13(19) . . ?
O6 C15 C11 121.44(18) . 2_656 ?
O7 C15 C11 116.40(18) . 2_656 ?
O8 C16 O9 124.68(19) . . ?
O8 C16 C9 118.00(18) . 8_455 ?
O9 C16 C9 117.31(18) . 8_455 ?
O2 C13 O1 123.24(19) . . ?
O2 C13 C1 120.31(19) . . ?
O1 C13 C1 116.44(18) . . ?
C7 C8 C9 119.13(19) . . ?
C7 C8 H8 120.4 . . ?
C9 C8 H8 120.4 . . ?
C5 C4 C3 119.78(19) . . ?
C5 C4 H4 120.1 . . ?
C3 C4 H4 120.1 . . ?
C2 C3 C4 120.1(2) . . ?
C2 C3 H3 120.0 . . ?
C4 C3 H3 120.0 . . ?

loop_
_geom_bond_atom_site_label_1
_geom_bond_atom_site_label_2
_geom_bond_distance
_geom_bond_site_symmetry_2
_geom_bond_publ_flag
O10 Zn3 1.9530(16) . ?
O10 H10C 0.9210 . ?
O10 H10B 0.8200 . ?
O1 C13 1.269(3) . ?
O1 Zn1 1.9450(15) 7_557 ?
Zn1 O7 1.9288(15) . ?
Zn1 O1 1.9451(15) 7_557 ?
Zn1 O4 1.9507(15) . ?
Zn1 O11 2.0019(15) . ?
Zn2 O6 2.0857(15) 2_656 ?
Zn2 O6 2.0857(15) . ?
Zn2 O12 2.0978(15) 2_656 ?
Zn2 O12 2.0978(15) . ?
Zn2 O8 2.1227(15) . ?
Zn2 O8 2.1227(15) 2_656 ?
Zn3 O10 1.9530(16) 2_657 ?
Zn3 O3 1.9602(15) . ?
Zn3 O3 1.9603(15) 2_657 ?
O8 C16 1.249(3) . ?
O2 C13 1.248(3) . ?
O4 C14 1.256(2) . ?
O3 C14 1.249(3) . ?
O7 C15 1.274(2) . ?
O12 H12C 0.9398 . ?
O12 H12B 0.8200 . ?
O6 C15 1.252(2) . ?
O5 C5 1.391(2) . ?
O5 C7 1.397(2) . ?
C7 C12 1.384(3) . ?
C7 C8 1.388(3) . ?
O11 H11B 0.8705 . ?
O11 H11A 0.8200 . ?
C1 C2 1.389(3) . ?
C1 C6 1.402(3) . ?
C1 C13 1.497(3) . ?
C14 C6 1.500(3) . ?
C2 C3 1.379(3) . ?
C2 H2 0.9300 . ?
C10 C9 1.388(3) . ?
C10 C11 1.390(3) . ?
C10 H10A 0.9300 . ?
C6 C5 1.389(3) . ?
C11 C12 1.393(3) . ?
C11 C15 1.494(3) 2_656 ?
C9 C8 1.392(3) . ?
C9 C16 1.515(3) 8_556 ?
C5 C4 1.377(3) . ?
C12 H12A 0.9300 . ?
C15 C11 1.494(3) 2_656 ?
O9 C16 1.264(2) . ?
C16 C9 1.515(3) 8_455 ?
C8 H8 0.9300 . ?
C4 C3 1.383(3) . ?
C4 H4 0.9300 . ?
C3 H3 0.9300 . ?

loop_
_geom_torsion_atom_site_label_1
_geom_torsion_atom_site_label_2
_geom_torsion_atom_site_label_3
_geom_torsion_atom_site_label_4
_geom_torsion
_geom_torsion_site_symmetry_1
_geom_torsion_site_symmetry_2
_geom_torsion_site_symmetry_3
_geom_torsion_site_symmetry_4
_geom_torsion_publ_flag
O6 Zn2 O8 C16 -1.4(2) 2_656 . . . ?
O6 Zn2 O8 C16 -96.3(2) . . . . ?
O12 Zn2 O8 C16 89.0(2) 2_656 . . . ?
O12 Zn2 O8 C16 173.3(2) . . . . ?
O8 Zn2 O8 C16 131.1(2) 2_656 . . . ?
O7 Zn1 O4 C14 -26.6(2) . . . . ?
O1 Zn1 O4 C14 94.4(2) 7_557 . . . ?
O11 Zn1 O4 C14 -154.4(2) . . . . ?
O10 Zn3 O3 C14 67.46(15) 2_657 . . . ?
O10 Zn3 O3 C14 -54.74(15) . . . . ?
O3 Zn3 O3 C14 -177.60(17) 2_657 . . . ?
O1 Zn1 O7 C15 166.65(15) 7_557 . . . ?
O4 Zn1 O7 C15 -71.74(16) . . . . ?
O11 Zn1 O7 C15 43.74(17) . . . . ?
O6 Zn2 O6 C15 -94.2(2) 2_656 . . . ?
O12 Zn2 O6 C15 88.9(7) 2_656 . . . ?
O12 Zn2 O6 C15 85.5(2) . . . . ?
O8 Zn2 O6 C15 0.1(2) . . . . ?
O8 Zn2 O6 C15 174.9(2) 2_656 . . . ?
C5 O5 C7 C12 50.2(3) . . . . ?
C5 O5 C7 C8 -135.7(2) . . . . ?
Zn3 O3 C14 O4 -7.6(2) . . . . ?
Zn3 O3 C14 C6 166.49(14) . . . . ?
Zn1 O4 C14 O3 -153.10(16) . . . . ?
Zn1 O4 C14 C6 33.1(3) . . . . ?
C6 C1 C2 C3 2.0(3) . . . . ?
C13 C1 C2 C3 -175.6(2) . . . . ?
C2 C1 C6 C5 0.5(3) . . . . ?
C13 C1 C6 C5 178.06(18) . . . . ?
C2 C1 C6 C14 -176.71(19) . . . . ?
C13 C1 C6 C14 0.9(3) . . . . ?
O3 C14 C6 C5 -77.2(2) . . . . ?
O4 C14 C6 C5 96.8(2) . . . . ?
O3 C14 C6 C1 100.0(2) . . . . ?
O4 C14 C6 C1 -86.0(3) . . . . ?
C9 C10 C11 C12 -1.7(3) . . . . ?
C9 C10 C11 C15 178.46(19) . . . 2_656 ?
C11 C10 C9 C8 1.9(3) . . . . ?
C11 C10 C9 C16 -176.87(19) . . . 8_556 ?
C1 C6 C5 C4 -2.9(3) . . . . ?
C14 C6 C5 C4 174.45(19) . . . . ?
C1 C6 C5 O5 -177.70(18) . . . . ?
C14 C6 C5 O5 -0.3(3) . . . . ?
C7 O5 C5 C4 41.3(3) . . . . ?
C7 O5 C5 C6 -143.95(19) . . . . ?
C8 C7 C12 C11 1.8(3) . . . . ?
O5 C7 C12 C11 175.70(18) . . . . ?
C10 C11 C12 C7 -0.1(3) . . . . ?
C15 C11 C12 C7 179.70(19) 2_656 . . . ?
Zn2 O6 C15 O7 -120.8(2) . . . . ?
Zn2 O6 C15 C11 61.4(3) . . . 2_656 ?
Zn1 O7 C15 O6 -13.4(3) . . . . ?
Zn1 O7 C15 C11 164.44(14) . . . 2_656 ?
Zn2 O8 C16 O9 -43.3(4) . . . . ?
Zn2 O8 C16 C9 137.73(18) . . . 8_455 ?
Zn1 O1 C13 O2 0.0(3) 7_557 . . . ?
Zn1 O1 C13 C1 -179.39(14) 7_557 . . . ?
C2 C1 C13 O2 -12.3(3) . . . . ?
C6 C1 C13 O2 170.13(19) . . . . ?
C2 C1 C13 O1 167.1(2) . . . . ?
C6 C1 C13 O1 -10.4(3) . . . . ?
C12 C7 C8 C9 -1.7(3) . . . . ?
O5 C7 C8 C9 -175.70(18) . . . . ?
C10 C9 C8 C7 -0.2(3) . . . . ?
C16 C9 C8 C7 178.54(19) 8_556 . . . ?
C6 C5 C4 C3 2.9(3) . . . . ?
O5 C5 C4 C3 177.39(19) . . . . ?
C1 C2 C3 C4 -2.1(3) . . . . ?
C5 C4 C3 C2 -0.3(3) . . . . ?

_cod_database_fobs_code 2108682
